data_7013967
loop_
_publ_author_name
'Hinchley, Sarah L.'
'Robertson, Heather E.'
'Parkin, Andrew'
'Rankin, David W. H.'
'Tekautz, G\"unther'
'Hassler, Karl'

_publ_section_title
;
 Molecular structure of 1,1,2,2-tetra-tert-butyldisilane: unusual
 structural motifs in sterically crowded disilanes.
;
_journal_issue 5
_journal_name_full 'Dalton transactions (Cambridge, England : 2003)'
_journal_page_first 759
_journal_page_last 766
_journal_paper_doi 10.1039/b316701a
_journal_year 2004
_chemical_formula_moiety 'tBu2 SiH SiH tBu2'
_chemical_formula_sum 'C16 H38 Si2'
_chemical_formula_weight 286.64
_chemical_name_systematic
;
?
;
_space_group_IT_number 62
_symmetry_cell_setting orthorhombic
_symmetry_space_group_name_Hall '-P 2ac 2n'
_symmetry_space_group_name_H-M 'P n m a'
_atom_sites_solution_hydrogens geometric/difmap
_atom_sites_solution_primary direct
_atom_sites_solution_secondary difmap
_audit_creation_method SHELXL-97
_cell_angle_alpha 90.00
_cell_angle_beta 90.00
_cell_angle_gamma 90.00
_cell_formula_units_Z 4
_cell_length_a 9.4428(8)
_cell_length_b 12.8854(11)
_cell_length_c 16.5058(13)
_cell_measurement_reflns_used 3023
_cell_measurement_temperature 150(2)
_cell_measurement_theta_max 26.5
_cell_measurement_theta_min 2.4
_cell_volume 2008.3(3)
_computing_cell_refinement 'Bruker SMART'
_computing_data_collection 'Bruker SMART'
_computing_data_reduction 'Bruker SHELXTL'
_computing_molecular_graphics 'Bruker SHELXTL'
_computing_publication_material 'Bruker SHELXTL'
_computing_structure_refinement 'SHELXTL '
_computing_structure_solution 'SHELXTL '
_diffrn_ambient_temperature 150(2)
_diffrn_measured_fraction_theta_full 0.999
_diffrn_measured_fraction_theta_max 0.999
_diffrn_measurement_device_type 'Bruker SMART APEX CCD area detector'
_diffrn_measurement_method 'phi and omega scans'
_diffrn_radiation_monochromator graphite
_diffrn_radiation_source 'fine-focus sealed tube'
_diffrn_radiation_type MoK\a
_diffrn_radiation_wavelength 0.71073
_diffrn_reflns_av_R_equivalents 0.0399
_diffrn_reflns_av_sigmaI/netI 0.0316
_diffrn_reflns_limit_h_max 11
_diffrn_reflns_limit_h_min -11
_diffrn_reflns_limit_k_max 16
_diffrn_reflns_limit_k_min -12
_diffrn_reflns_limit_l_max 20
_diffrn_reflns_limit_l_min -20
_diffrn_reflns_number 10755
_diffrn_reflns_theta_full 26.39
_diffrn_reflns_theta_max 26.39
_diffrn_reflns_theta_min 2.01
_diffrn_standards_number 0
_exptl_absorpt_coefficient_mu 0.165
_exptl_absorpt_correction_T_max 1.000
_exptl_absorpt_correction_T_min 0.797
_exptl_absorpt_correction_type multi-scan
_exptl_absorpt_process_details sadabs
_exptl_crystal_colour Colourless
_exptl_crystal_density_diffrn 0.948
_exptl_crystal_density_method 'not measured'
_exptl_crystal_description cylinder
_exptl_crystal_F_000 648
_exptl_crystal_size_max 1.00
_exptl_crystal_size_mid 0.30
_exptl_crystal_size_min 0.30
_refine_diff_density_max 0.309
_refine_diff_density_min -0.285
_refine_diff_density_rms 0.049
_refine_ls_extinction_coef 0
_refine_ls_extinction_method none
_refine_ls_goodness_of_fit_ref 1.079
_refine_ls_hydrogen_treatment 'riding, rotating and restrained'
_refine_ls_matrix_type full
_refine_ls_number_parameters 146
_refine_ls_number_reflns 2141
_refine_ls_number_restraints 25
_refine_ls_restrained_S_all 1.082
_refine_ls_R_factor_all 0.0815
_refine_ls_R_factor_gt 0.0646
_refine_ls_shift/su_max 0.000
_refine_ls_shift/su_mean 0.000
_refine_ls_structure_factor_coef Fsqd
_refine_ls_weighting_details 'calc w=1/[\s^2^(Fo^2^)+(0.0719P)^2^+0.9764P] where P=(Fo^2^+2Fc^2^)/3'
_refine_ls_weighting_scheme calc
_refine_ls_wR_factor_gt 0.1520
_refine_ls_wR_factor_ref 0.1616
_reflns_number_gt 1672
_reflns_number_total 2141
_reflns_threshold_expression >2sigma(I)
_cod_data_source_file b316701a.txt
_cod_data_source_block sibu4b
_cod_depositor_comments
;
The following automatic conversions were performed:
'_symmetry_cell_setting' value 'Orthorhombic' changed to 'orthorhombic'
according to '/home/saulius/struct/CIF-dictionaries/cif_core.dic'
dictionary named 'cif_core.dic' version 2.4.1 from 2010-06-29.

Automatic conversion script
Id: cif_fix_enum 1527 2010-12-29 10:47:43Z saulius 
;
_cod_original_sg_symbol_H-M Pnma
_cod_database_code 7013967

loop_
_symmetry_equiv_pos_as_xyz
'x, y, z'
'-x+1/2, -y, z+1/2'
'-x, y+1/2, -z'
'x+1/2, -y+1/2, -z+1/2'
'-x, -y, -z'
'x-1/2, y, -z-1/2'
'x, -y-1/2, z'
'-x-1/2, y-1/2, z-1/2'

loop_
_atom_site_label
_atom_site_type_symbol
_atom_site_fract_x
_atom_site_fract_y
_atom_site_fract_z
_atom_site_U_iso_or_equiv
_atom_site_adp_type
_atom_site_occupancy
_atom_site_symmetry_multiplicity
_atom_site_calc_flag
_atom_site_refinement_flags
_atom_site_disorder_assembly
_atom_site_disorder_group
Si1 Si 0.27358(9) 0.2500 0.60955(5) 0.0443(3) Uani 1 2 d SD . .
H1 H 0.154(3) 0.2500 0.6600(17) 0.048(9) Uiso 1 2 d SD . .
C1 C 0.3690(3) 0.1242(2) 0.63847(15) 0.0583(7) Uani 1 1 d D A .
C1A C 0.2560(7) 0.0240(5) 0.6399(3) 0.0670(18) Uani 0.50 1 d PD A 1
H1A1 H 0.2106 0.0175 0.5867 0.100 Uiso 0.50 1 calc PR A 1
H1A2 H 0.1836 0.0359 0.6814 0.100 Uiso 0.50 1 calc PR A 1
H1A3 H 0.3078 -0.0399 0.6523 0.100 Uiso 0.50 1 calc PR A 1
C1B C 0.4878(8) 0.0851(6) 0.5852(5) 0.087(2) Uani 0.50 1 d PD A 1
H1B1 H 0.5276 0.0216 0.6086 0.130 Uiso 0.50 1 calc PR A 1
H1B2 H 0.5620 0.1381 0.5815 0.130 Uiso 0.50 1 calc PR A 1
H1B3 H 0.4510 0.0702 0.5309 0.130 Uiso 0.50 1 calc PR A 1
C1C C 0.4208(10) 0.1193(12) 0.7294(7) 0.077(3) Uani 0.50 1 d PD A 1
H1C1 H 0.3440 0.1419 0.7653 0.116 Uiso 0.50 1 calc PR A 1
H1C2 H 0.5027 0.1651 0.7365 0.116 Uiso 0.50 1 calc PR A 1
H1C3 H 0.4478 0.0479 0.7429 0.116 Uiso 0.50 1 calc PR A 1
C1A' C 0.3035(7) 0.0459(5) 0.5893(5) 0.0752(18) Uani 0.50 1 d PD A 2
H1A4 H 0.3491 -0.0211 0.5996 0.113 Uiso 0.50 1 calc PR A 2
H1A5 H 0.3141 0.0641 0.5320 0.113 Uiso 0.50 1 calc PR A 2
H1A6 H 0.2027 0.0413 0.6029 0.113 Uiso 0.50 1 calc PR A 2
C1B' C 0.5321(7) 0.1380(6) 0.6143(5) 0.0731(19) Uani 0.50 1 d PD A 2
H1B4 H 0.5815 0.0717 0.6211 0.110 Uiso 0.50 1 calc PR A 2
H1B5 H 0.5757 0.1904 0.6494 0.110 Uiso 0.50 1 calc PR A 2
H1B6 H 0.5389 0.1603 0.5577 0.110 Uiso 0.50 1 calc PR A 2
C1C' C 0.3616(10) 0.1148(10) 0.7267(6) 0.067(3) Uani 0.50 1 d PD A 2
H1C4 H 0.2622 0.1126 0.7437 0.100 Uiso 0.50 1 calc PR A 2
H1C5 H 0.4084 0.1747 0.7518 0.100 Uiso 0.50 1 calc PR A 2
H1C6 H 0.4093 0.0509 0.7438 0.100 Uiso 0.50 1 calc PR A 2
Si2 Si 0.17339(13) 0.21157(9) 0.47711(7) 0.0370(3) Uani 0.50 1 d PD B -1
H2 H 0.181(4) 0.1031(15) 0.462(2) 0.041(11) Uiso 0.50 1 d PD C -1
C2 C 0.2652(5) 0.2500 0.3825(2) 0.0736(13) Uani 1 2 d SD . .
C2A C 0.4269(5) 0.2500 0.3946(3) 0.0862(15) Uani 1 2 d SD B .
H2A1 H 0.4516 0.2968 0.4392 0.129 Uiso 0.50 1 calc PR . .
H2A2 H 0.4733 0.2736 0.3448 0.129 Uiso 0.50 1 calc PR . .
H2A3 H 0.4589 0.1796 0.4076 0.129 Uiso 0.50 1 calc PR . .
C2B C 0.2273(9) 0.1969(6) 0.3097(3) 0.094(2) Uani 0.50 1 d PD B -1
H2B1 H 0.1246 0.2013 0.3018 0.141 Uiso 0.50 1 calc PR B -1
H2B2 H 0.2555 0.1239 0.3138 0.141 Uiso 0.50 1 calc PR B -1
H2B3 H 0.2756 0.2292 0.2636 0.141 Uiso 0.50 1 calc PR B -1
C2C C 0.2212(7) 0.3776(5) 0.3626(4) 0.0781(19) Uani 0.50 1 d PD B -1
H2C1 H 0.2818 0.4043 0.3191 0.117 Uiso 0.50 1 calc PR B -1
H2C2 H 0.2349 0.4193 0.4116 0.117 Uiso 0.50 1 calc PR B -1
H2C3 H 0.1218 0.3815 0.3457 0.117 Uiso 0.50 1 calc PR B -1
C3 C -0.0271(4) 0.2500 0.4861(2) 0.0579(10) Uani 1 2 d SD . .
C3A C -0.1049(6) 0.2500 0.4040(3) 0.117(2) Uani 1 2 d SD B .
H3A1 H -0.0950 0.1818 0.3784 0.176 Uiso 0.50 1 calc PR . .
H3A2 H -0.0637 0.3032 0.3687 0.176 Uiso 0.50 1 calc PR . .
H3A3 H -0.2055 0.2651 0.4126 0.176 Uiso 0.50 1 calc PR . .
C3B C -0.0729(3) 0.1544(2) 0.5322(2) 0.0822(10) Uani 1 1 d D B .
H3B1 H -0.0301 0.1551 0.5863 0.123 Uiso 1 1 calc R . .
H3B2 H -0.0421 0.0922 0.5030 0.123 Uiso 1 1 calc R . .
H3B3 H -0.1763 0.1539 0.5373 0.123 Uiso 1 1 calc R . .

loop_
_atom_site_aniso_label
_atom_site_aniso_U_11
_atom_site_aniso_U_22
_atom_site_aniso_U_33
_atom_site_aniso_U_23
_atom_site_aniso_U_13
_atom_site_aniso_U_12
Si1 0.0305(4) 0.0732(7) 0.0291(4) 0.000 0.0003(3) 0.000
C1 0.0456(14) 0.0752(17) 0.0541(14) -0.0084(13) -0.0112(11) 0.0116(13)
C1A 0.089(5) 0.052(3) 0.060(4) 0.012(3) -0.029(3) -0.011(3)
C1B 0.073(5) 0.083(5) 0.104(6) 0.000(4) 0.011(4) 0.039(4)
C1C 0.075(7) 0.076(5) 0.080(5) 0.006(4) -0.034(5) 0.002(6)
C1A' 0.080(5) 0.045(3) 0.101(5) 0.000(3) -0.022(4) 0.013(3)
C1B' 0.049(4) 0.088(5) 0.082(5) 0.009(4) -0.003(3) 0.021(4)
C1C' 0.076(7) 0.065(5) 0.059(4) 0.029(3) -0.009(4) 0.003(5)
Si2 0.0425(7) 0.0398(5) 0.0287(5) 0.0021(4) -0.0015(5) -0.0054(5)
C2 0.066(3) 0.120(4) 0.0344(18) 0.000 0.0072(18) 0.000
C2A 0.070(3) 0.134(4) 0.055(2) 0.000 0.028(2) 0.000
C2B 0.131(6) 0.119(6) 0.032(3) -0.010(3) 0.017(3) -0.036(5)
C2C 0.086(4) 0.083(4) 0.065(4) 0.035(3) -0.003(3) -0.017(4)
C3 0.0371(18) 0.097(3) 0.0396(18) 0.000 -0.0116(14) 0.000
C3A 0.067(3) 0.225(7) 0.061(3) 0.000 -0.034(2) 0.000
C3B 0.0616(19) 0.075(2) 0.110(3) 0.0037(19) -0.0336(18) -0.0087(15)

loop_
_atom_type_symbol
_atom_type_description
_atom_type_scat_dispersion_real
_atom_type_scat_dispersion_imag
_atom_type_scat_source
C C 0.0033 0.0016 'International Tables Vol C Tables 4.2.6.8 and 6.1.1.4'
H H 0.0000 0.0000 'International Tables Vol C Tables 4.2.6.8 and 6.1.1.4'
Si Si 0.0817 0.0704 'International Tables Vol C Tables 4.2.6.8 and 6.1.1.4'

loop_
_geom_angle_atom_site_label_1
_geom_angle_atom_site_label_2
_geom_angle_atom_site_label_3
_geom_angle
_geom_angle_site_symmetry_1
_geom_angle_site_symmetry_3
_geom_angle_publ_flag
C1 Si1 C1 115.63(17) 7_565 . ?
C1 Si1 Si2 125.40(8) 7_565 . ?
C1 Si1 Si2 103.58(8) . . ?
C1 Si1 Si2 103.58(8) 7_565 7_565 ?
C1 Si1 Si2 125.40(8) . 7_565 ?
Si2 Si1 Si2 23.49(5) . 7_565 ?
C1A' C1 C1C' 118.9(6) . . ?
C1A' C1 C1B 75.9(5) . . ?
C1C' C1 C1B 125.9(6) . . ?
C1A' C1 C1C 130.0(6) . . ?
C1C' C1 C1C 20.9(5) . . ?
C1B C1 C1C 108.0(5) . . ?
C1A' C1 C1B' 110.6(4) . . ?
C1C' C1 C1B' 107.6(5) . . ?
C1B C1 C1B' 34.7(3) . . ?
C1C C1 C1B' 86.8(5) . . ?
C1A' C1 C1A 36.0(3) . . ?
C1C' C1 C1A 83.8(5) . . ?
C1B C1 C1A 102.9(4) . . ?
C1C C1 C1A 98.8(5) . . ?
C1B' C1 C1A 134.5(4) . . ?
C1A' C1 Si1 104.6(3) . . ?
C1C' C1 Si1 107.2(5) . . ?
C1B C1 Si1 119.1(4) . . ?
C1C C1 Si1 114.6(6) . . ?
C1B' C1 Si1 107.3(3) . . ?
C1A C1 Si1 110.8(3) . . ?
C2 Si2 C3 116.61(16) . . ?
C2 Si2 Si1 121.38(13) . . ?
C3 Si2 Si1 104.81(10) . . ?
C2B C2 C2B 57.2(6) . 7_565 ?
C2B C2 C2A 111.0(4) . . ?
C2B C2 C2A 111.0(4) 7_565 . ?
C2B C2 C2C 47.4(3) . 7_565 ?
C2B C2 C2C 103.6(5) 7_565 7_565 ?
C2A C2 C2C 105.3(3) . 7_565 ?
C2B C2 C2C 103.6(5) . . ?
C2B C2 C2C 47.4(3) 7_565 . ?
C2A C2 C2C 105.3(3) . . ?
C2C C2 C2C 144.3(5) 7_565 . ?
C2B C2 Si2 136.0(4) . 7_565 ?
C2B C2 Si2 117.6(3) 7_565 7_565 ?
C2A C2 Si2 110.7(3) . 7_565 ?
C2C C2 Si2 107.6(3) 7_565 7_565 ?
C2C C2 Si2 78.1(3) . 7_565 ?
C2B C2 Si2 117.6(3) . . ?
C2B C2 Si2 136.0(4) 7_565 . ?
C2A C2 Si2 110.7(3) . . ?
C2C C2 Si2 78.1(3) 7_565 . ?
C2C C2 Si2 107.6(3) . . ?
Si2 C2 Si2 30.98(9) 7_565 . ?
C3B C3 C3B 109.2(4) 7_565 . ?
C3B C3 C3A 107.8(2) 7_565 . ?
C3B C3 C3A 107.8(2) . . ?
C3B C3 Si2 121.3(2) 7_565 . ?
C3B C3 Si2 96.25(18) . . ?
C3A C3 Si2 113.1(3) . . ?
C3B C3 Si2 96.25(18) 7_565 7_565 ?
C3B C3 Si2 121.3(2) . 7_565 ?
C3A C3 Si2 113.1(3) . 7_565 ?
Si2 C3 Si2 29.22(8) . 7_565 ?

loop_
_geom_bond_atom_site_label_1
_geom_bond_atom_site_label_2
_geom_bond_distance
_geom_bond_site_symmetry_2
_geom_bond_publ_flag
Si1 C1 1.915(3) 7_565 ?
Si1 C1 1.915(3) . ?
Si1 Si2 2.4329(14) . ?
Si1 Si2 2.4329(14) 7_565 ?
C1 C1A' 1.435(7) . ?
C1 C1C' 1.463(10) . ?
C1 C1B 1.512(7) . ?
C1 C1C 1.580(11) . ?
C1 C1B' 1.600(7) . ?
C1 C1A 1.675(7) . ?
Si2 C2 1.854(4) . ?
Si2 C3 1.963(4) . ?
C2 C2B 1.427(6) . ?
C2 C2B 1.427(6) 7_565 ?
C2 C2A 1.540(6) . ?
C2 C2C 1.727(7) 7_565 ?
C2 C2C 1.727(7) . ?
C2 Si2 1.854(4) 7_565 ?
C3 C3B 1.511(4) 7_565 ?
C3 C3B 1.511(4) . ?
C3 C3A 1.542(5) . ?
C3 Si2 1.963(4) 7_565 ?

loop_
_geom_torsion_atom_site_label_1
_geom_torsion_atom_site_label_2
_geom_torsion_atom_site_label_3
_geom_torsion_atom_site_label_4
_geom_torsion
_geom_torsion_site_symmetry_1
_geom_torsion_site_symmetry_2
_geom_torsion_site_symmetry_3
_geom_torsion_site_symmetry_4
_geom_torsion_publ_flag
H1 Si1 Si2 H2 -94.2(18) . . . . ?
